data_2216746
loop_
_publ_author_name
'Guo-Hua Wei'
'Jie Liu'
'Hong-Ye Bai'
'Jin Yang'

_publ_section_title
;<i>catena</i>-Poly[[[bis(benzoato-\k<i>O</i>)copper(II)]-\m-1,1'-(3-oxapentane-1,5-diyl)diimidazole]
 monohydrate]
;
_journal_coeditor_code RZ2175
_journal_issue 12
_journal_name_full 'Acta Crystallographica Section E'
_journal_page_first m3146
_journal_page_last m3146
_journal_paper_doi 10.1107/S160053680705996X
_journal_volume 63
_journal_year 2007
_chemical_formula_iupac '[Cu (C7 H5 O2)2 (C10 H14 N4 O)] , H2 O'
_chemical_formula_moiety 'C24 H24 Cu N4 O5 , H2 O'
_chemical_formula_sum 'C24 H26 Cu N4 O6'
_chemical_formula_weight 530.04
_chemical_name_systematic
;
<i>catena</i>-Poly[[[bis(benzoato-\k<i>O</i>)copper(II)]-\m-1,1'-
(3-oxapentane-1,5-diyl)diimidazole] monohydrate]
;
_space_group_IT_number 13
_symmetry_cell_setting monoclinic
_symmetry_space_group_name_Hall '-P 2yac'
_symmetry_space_group_name_H-M 'P 1 2/n 1'
_atom_sites_solution_hydrogens geom
_atom_sites_solution_primary direct
_atom_sites_solution_secondary difmap
_audit_creation_method SHELXL97
_cell_angle_alpha 90
_cell_angle_beta 103.140(3)
_cell_angle_gamma 90
_cell_formula_units_Z 2
_cell_length_a 11.4960(15)
_cell_length_b 7.7400(16)
_cell_length_c 13.609(3)
_cell_measurement_reflns_used 7716
_cell_measurement_temperature 293(2)
_cell_measurement_theta_max 27.5
_cell_measurement_theta_min 3.0
_cell_volume 1179.2(4)
_computing_cell_refinement 'PROCESS-AUTO (Rigaku, 1998)'
_computing_data_collection 'PROCESS-AUTO (Rigaku, 1998)'
_computing_data_reduction 'PROCESS-AUTO (Rigaku, 1998)'
_computing_molecular_graphics 'SHELXTL-Plus (Sheldrick, 1990)'
_computing_publication_material 'SHELXL97 (Sheldrick, 1997)'
_computing_structure_refinement 'SHELXL97 (Sheldrick, 1997)'
_computing_structure_solution 'SHELXS97 (Sheldrick, 1997)'
_diffrn_ambient_temperature 293(2)
_diffrn_detector_area_resol_mean 10.0
_diffrn_measured_fraction_theta_full 0.998
_diffrn_measured_fraction_theta_max 0.996
_diffrn_measurement_device_type 'Rigaku RAXIS-RAPID'
_diffrn_measurement_method '\f and \w'
_diffrn_radiation_monochromator graphite
_diffrn_radiation_source 'rotor target'
_diffrn_radiation_type MoK\a
_diffrn_radiation_wavelength 0.71073
_diffrn_reflns_av_R_equivalents 0.0537
_diffrn_reflns_av_sigmaI/netI 0.0487
_diffrn_reflns_limit_h_max 12
_diffrn_reflns_limit_h_min -14
_diffrn_reflns_limit_k_max 10
_diffrn_reflns_limit_k_min -10
_diffrn_reflns_limit_l_max 17
_diffrn_reflns_limit_l_min -17
_diffrn_reflns_number 10769
_diffrn_reflns_theta_full 25.00
_diffrn_reflns_theta_max 27.48
_diffrn_reflns_theta_min 3.05
_diffrn_standards_interval_count 0
_diffrn_standards_number 0
_exptl_absorpt_coefficient_mu 0.974
_exptl_absorpt_correction_T_max 0.907
_exptl_absorpt_correction_T_min 0.901
_exptl_absorpt_correction_type multi-scan
_exptl_absorpt_process_details '(ABSCOR; Higashi, 1995)'
_exptl_crystal_colour blue
_exptl_crystal_density_diffrn 1.493
_exptl_crystal_density_method 'not measured'
_exptl_crystal_description block
_exptl_crystal_F_000 550
_exptl_crystal_size_max 0.11
_exptl_crystal_size_mid 0.11
_exptl_crystal_size_min 0.10
_refine_diff_density_max 0.437
_refine_diff_density_min -0.506
_refine_ls_extinction_method none
_refine_ls_goodness_of_fit_ref 1.096
_refine_ls_hydrogen_treatment mixed
_refine_ls_matrix_type full
_refine_ls_number_parameters 183
_refine_ls_number_reflns 2697
_refine_ls_number_restraints 1
_refine_ls_restrained_S_all 1.095
_refine_ls_R_factor_all 0.0647
_refine_ls_R_factor_gt 0.0458
_refine_ls_shift/su_max 0.000
_refine_ls_shift/su_mean 0.000
_refine_ls_structure_factor_coef Fsqd
_refine_ls_weighting_details 'calc w = 1/[\s^2^(Fo^2^)+(0.0457P)^2^+0.8067P] where P=(Fo^2^+2Fc^2^)/3'
_refine_ls_weighting_scheme calc
_refine_ls_wR_factor_gt 0.1161
_refine_ls_wR_factor_ref 0.1234
_reflns_number_gt 1980
_reflns_number_total 2697
_reflns_threshold_expression I>2\s(I)
_cod_data_source_file rz2175.cif
_cod_data_source_block I
_cod_original_sg_symbol_H-M 'P 2/n'
_cod_database_code 2216746
_cod_database_fobs_code 2216746

loop_
_symmetry_equiv_pos_as_xyz
'x, y, z'
'-x+1/2, y, -z+1/2'
'-x, -y, -z'
'x-1/2, -y, z-1/2'

loop_
_atom_site_type_symbol
_atom_site_label
_atom_site_fract_x
_atom_site_fract_y
_atom_site_fract_z
_atom_site_U_iso_or_equiv
_atom_site_adp_type
_atom_site_calc_flag
_atom_site_refinement_flags
_atom_site_occupancy
_atom_site_disorder_assembly
_atom_site_disorder_group
Cu Cu1 0.0000 0.0000 0.5000 0.03667(17) Uani d S 1 . .
C C1 0.0488(3) -0.3199(5) 0.6225(3) 0.0655(10) Uani d . 1 A .
H H1 0.1290 -0.2915 0.6450 0.079 Uiso calc R 1 . .
C C2 -0.1193(3) -0.4557(5) 0.6050(3) 0.0616(10) Uani d . 1 A .
H H2 -0.1777 -0.5356 0.6112 0.074 Uiso calc R 1 . .
C C3 -0.1333(3) -0.3151(5) 0.5459(3) 0.0590(9) Uani d . 1 . .
H H3 -0.2051 -0.2808 0.5038 0.071 Uiso calc R 1 . .
C C4 0.2271(2) -0.0881(4) 0.5132(2) 0.0400(6) Uani d . 1 . .
C C5 0.3558(2) -0.1290(4) 0.5583(2) 0.0403(6) Uani d . 1 . .
C C6 0.4217(3) -0.2260(5) 0.5036(2) 0.0508(8) Uani d . 1 . .
H H6 0.3858 -0.2661 0.4394 0.061 Uiso calc R 1 . .
C C7 0.5408(3) -0.2624(6) 0.5451(3) 0.0649(10) Uani d . 1 . .
H H7 0.5844 -0.3279 0.5087 0.078 Uiso calc R 1 . .
C C8 0.5948(3) -0.2028(6) 0.6391(3) 0.0669(10) Uani d . 1 . .
H H8 0.6750 -0.2266 0.6660 0.080 Uiso calc R 1 . .
C C9 0.5303(3) -0.1074(5) 0.6939(3) 0.0620(10) Uani d . 1 . .
H H9 0.5670 -0.0660 0.7575 0.074 Uiso calc R 1 . .
C C10 0.4102(3) -0.0734(5) 0.6537(2) 0.0501(8) Uani d . 1 . .
H H10 0.3662 -0.0123 0.6917 0.060 Uiso calc R 1 . .
C C11 0.0454(8) -0.6286(12) 0.6974(8) 0.050(3) Uani d P 0.417(12) A 1
H H11A -0.0168 -0.6987 0.7149 0.060 Uiso calc PR 0.417(12) A 1
H H11B 0.0824 -0.6922 0.6512 0.060 Uiso calc PR 0.417(12) A 1
C C12 0.1351(9) -0.5730(14) 0.7888(8) 0.052(3) Uani d P 0.417(12) A 1
H H12A 0.1543 -0.6674 0.8366 0.062 Uiso calc PR 0.417(12) A 1
H H12B 0.1049 -0.4769 0.8214 0.062 Uiso calc PR 0.417(12) A 1
C C11' 0.0548(7) -0.5492(11) 0.7543(7) 0.060(2) Uani d P 0.583(12) A 2
H H11C 0.0745 -0.4648 0.8082 0.072 Uiso calc PR 0.583(12) A 2
H H11D -0.0016 -0.6309 0.7713 0.072 Uiso calc PR 0.583(12) A 2
C C12' 0.1665(7) -0.6430(10) 0.7439(7) 0.067(2) Uani d P 0.583(12) . 2
H H12C 0.1908 -0.7266 0.7978 0.081 Uiso calc PR 0.583(12) A 2
H H12D 0.1538 -0.7025 0.6796 0.081 Uiso calc PR 0.583(12) A 2
N N1 -0.0276(2) -0.2293(3) 0.55599(18) 0.0416(6) Uani d . 1 . .
N N2 -0.0022(3) -0.4574(4) 0.6540(3) 0.0697(10) Uani d . 1 . .
O O1 0.18108(18) -0.1261(3) 0.42329(15) 0.0494(5) Uani d . 1 . .
O O2 0.16920(18) -0.0139(3) 0.57095(15) 0.0431(5) Uani d . 1 . .
O O3 0.2500 -0.5163(5) 0.7500 0.0835(14) Uani d S 1 . .
O O1W 0.2500 -0.2648(5) 0.2500 0.0689(10) Uani d SD 1 . .
H H1A 0.263(5) -0.193(4) 0.207(3) 0.103 Uiso d D 1 . .

loop_
_atom_site_aniso_label
_atom_site_aniso_U_11
_atom_site_aniso_U_22
_atom_site_aniso_U_33
_atom_site_aniso_U_12
_atom_site_aniso_U_13
_atom_site_aniso_U_23
Cu1 0.0352(3) 0.0402(3) 0.0364(3) 0.0039(2) 0.0117(2) 0.0030(2)
C1 0.0405(17) 0.071(2) 0.087(3) 0.0054(17) 0.0194(17) 0.038(2)
C2 0.054(2) 0.052(2) 0.079(3) -0.0057(16) 0.0169(19) 0.0142(18)
C3 0.0481(18) 0.057(2) 0.067(2) -0.0066(16) 0.0034(16) 0.0101(18)
C4 0.0366(14) 0.0382(16) 0.0452(16) -0.0012(12) 0.0097(13) 0.0063(13)
C5 0.0372(14) 0.0417(16) 0.0419(15) 0.0005(13) 0.0086(12) 0.0078(13)
C6 0.0413(16) 0.063(2) 0.0479(17) 0.0043(15) 0.0099(13) -0.0028(16)
C7 0.0435(17) 0.089(3) 0.065(2) 0.0157(19) 0.0173(17) 0.001(2)
C8 0.0405(17) 0.097(3) 0.060(2) 0.0116(19) 0.0038(16) 0.006(2)
C9 0.0521(19) 0.078(3) 0.0486(18) -0.0012(19) -0.0027(16) -0.0014(18)
C10 0.0482(17) 0.0537(19) 0.0476(17) 0.0018(15) 0.0094(14) -0.0010(15)
C11 0.058(5) 0.043(5) 0.045(5) -0.009(4) 0.004(4) 0.002(4)
C12 0.062(6) 0.046(5) 0.044(5) 0.003(5) 0.007(5) 0.011(4)
C11' 0.063(4) 0.061(5) 0.054(5) -0.002(4) 0.007(4) 0.023(4)
C12' 0.077(5) 0.047(4) 0.067(5) 0.013(4) -0.007(4) -0.005(4)
N1 0.0395(12) 0.0442(14) 0.0434(13) 0.0037(11) 0.0144(11) 0.0043(11)
N2 0.0497(16) 0.0665(19) 0.098(2) 0.0122(15) 0.0279(17) 0.0449(18)
O1 0.0429(11) 0.0594(14) 0.0441(11) 0.0040(10) 0.0060(9) -0.0014(10)
O2 0.0371(10) 0.0495(12) 0.0434(11) 0.0060(9) 0.0104(9) 0.0045(9)
O3 0.053(2) 0.058(2) 0.121(4) 0.000 -0.019(2) 0.000
O1W 0.095(3) 0.063(2) 0.053(2) 0.000 0.026(2) 0.000

loop_
_atom_type_symbol
_atom_type_description
_atom_type_scat_dispersion_real
_atom_type_scat_dispersion_imag
_atom_type_scat_source
C C 0.0033 0.0016 'International Tables Vol C Tables 4.2.6.8 and 6.1.1.4'
H H 0.0000 0.0000 'International Tables Vol C Tables 4.2.6.8 and 6.1.1.4'
Cu Cu 0.3201 1.2651 'International Tables Vol C Tables 4.2.6.8 and 6.1.1.4'
N N 0.0061 0.0033 'International Tables Vol C Tables 4.2.6.8 and 6.1.1.4'
O O 0.0106 0.0060 'International Tables Vol C Tables 4.2.6.8 and 6.1.1.4'

loop_
_geom_angle_atom_site_label_1
_geom_angle_atom_site_label_2
_geom_angle_atom_site_label_3
_geom_angle_site_symmetry_1
_geom_angle_site_symmetry_3
_geom_angle
O2 Cu1 O2 . 3_556 180.0
O2 Cu1 N1 . . 89.37(9)
O2 Cu1 N1 3_556 . 90.63(9)
O2 Cu1 N1 . 3_556 90.63(9)
O2 Cu1 N1 3_556 3_556 89.37(9)
N1 Cu1 N1 . 3_556 180.0
N1 C1 N2 . . 112.0(3)
N1 C1 H1 . . 124.0
N2 C1 H1 . . 124.0
C3 C2 N2 . . 105.8(3)
C3 C2 H2 . . 127.1
N2 C2 H2 . . 127.1
C2 C3 N1 . . 110.6(3)
C2 C3 H3 . . 124.7
N1 C3 H3 . . 124.7
O1 C4 O2 . . 122.9(3)
O1 C4 C5 . . 120.6(3)
O2 C4 C5 . . 116.5(3)
C10 C5 C6 . . 119.1(3)
C10 C5 C4 . . 121.0(3)
C6 C5 C4 . . 120.0(3)
C7 C6 C5 . . 119.8(3)
C7 C6 H6 . . 120.1
C5 C6 H6 . . 120.1
C8 C7 C6 . . 120.6(3)
C8 C7 H7 . . 119.7
C6 C7 H7 . . 119.7
C7 C8 C9 . . 120.0(3)
C7 C8 H8 . . 120.0
C9 C8 H8 . . 120.0
C8 C9 C10 . . 119.8(3)
C8 C9 H9 . . 120.1
C10 C9 H9 . . 120.1
C5 C10 C9 . . 120.7(3)
C5 C10 H10 . . 119.7
C9 C10 H10 . . 119.7
C12 C11 N2 . . 101.3(8)
C12 C11 H11A . . 111.5
N2 C11 H11A . . 111.5
C12 C11 H11B . . 111.5
N2 C11 H11B . . 111.5
H11A C11 H11B . . 109.3
C11 C12 O3 . . 105.8(8)
C11 C12 H12A . . 110.6
O3 C12 H12A . . 110.6
C11 C12 H12B . . 110.6
O3 C12 H12B . . 110.6
H12A C12 H12B . . 108.7
C12' C11' N2 . . 109.7(7)
C12' C11' H11C . . 109.7
N2 C11' H11C . . 109.7
C12' C11' H11D . . 109.7
N2 C11' H11D . . 109.7
H11C C11' H11D . . 108.2
O3 C12' C11' . . 104.5(7)
O3 C12' C12' . 2_556 46.1(4)
C11' C12' C12' . 2_556 149.4(6)
O3 C12' H12C . . 110.9
C11' C12' H12C . . 110.9
C12' C12' H12C 2_556 . 79.7
O3 C12' H12D . . 110.9
C11' C12' H12D . . 110.9
C12' C12' H12D 2_556 . 91.2
H12C C12' H12D . . 108.9
C1 N1 C3 . . 104.5(3)
C1 N1 Cu1 . . 127.1(2)
C3 N1 Cu1 . . 127.8(2)
C1 N2 C2 . . 107.0(3)
C1 N2 C11 . . 133.1(4)
C2 N2 C11 . . 115.7(4)
C1 N2 C11' . . 121.5(4)
C2 N2 C11' . . 127.7(4)
C4 O2 Cu1 . . 108.55(18)
C12' O3 C12' 2_556 . 87.8(7)
C12' O3 C12 . 2_556 114.1(8)
C12' O3 C12 2_556 . 114.1(8)
C12 O3 C12 2_556 . 148.0(9)

loop_
_geom_bond_atom_site_label_1
_geom_bond_atom_site_label_2
_geom_bond_site_symmetry_2
_geom_bond_distance
Cu1 O2 . 1.968(2)
Cu1 O2 3_556 1.968(2)
Cu1 N1 . 1.985(2)
Cu1 N1 3_556 1.985(2)
C1 N1 . 1.311(4)
C1 N2 . 1.333(4)
C1 H1 . 0.9300
C2 C3 . 1.341(5)
C2 N2 . 1.360(5)
C2 H2 . 0.9300
C3 N1 . 1.364(4)
C3 H3 . 0.9300
C4 O1 . 1.252(3)
C4 O2 . 1.276(3)
C4 C5 . 1.501(4)
C5 C10 . 1.376(4)
C5 C6 . 1.396(4)
C6 C7 . 1.386(4)
C6 H6 . 0.9300
C7 C8 . 1.369(5)
C7 H7 . 0.9300
C8 C9 . 1.380(5)
C8 H8 . 0.9300
C9 C10 . 1.389(4)
C9 H9 . 0.9300
C10 H10 . 0.9300
C11 C12 . 1.487(16)
C11 N2 . 1.502(9)
C11 H11A . 0.9700
C11 H11B . 0.9700
C12 O3 . 1.591(10)
C12 H12A . 0.9700
C12 H12B . 0.9700
C11' C12' . 1.509(14)
C11' N2 . 1.546(8)
C11' H11C . 0.9700
C11' H11D . 0.9700
C12' O3 . 1.362(8)
C12' H12C . 0.9700
C12' H12D . 0.9700
O3 C12' 2_556 1.362(8)
O3 C12 2_556 1.591(10)
O1W H1A . 0.85(4)

loop_
_geom_hbond_atom_site_label_D
_geom_hbond_atom_site_label_H
_geom_hbond_atom_site_label_A
_geom_hbond_site_symmetry_A
_geom_hbond_distance_DH
_geom_hbond_distance_HA
_geom_hbond_distance_DA
_geom_hbond_angle_DHA
O1W H1A O1 2_555 0.85(4) 2.08(5) 2.862(3) 153(4)
